data_7152974
loop_
_publ_author_name
'Gulzar, Naeem'
'Klussmann, Martin'

_publ_section_title
;
 Aerobic C-H amination of tetrahydrocarbazole derivatives via
 photochemically generated hydroperoxides.
;
_journal_issue 27
_journal_name_full 'Organic &amp; biomolecular chemistry'
_journal_page_first 4516
_journal_page_last 4520
_journal_paper_doi 10.1039/c3ob40919h
_journal_volume 11
_journal_year 2013
_chemical_compound_source hexane,pentane,ethylacetate
_chemical_formula_moiety 'C23 H19 N3, 0.5(C4 H8 O2)'
_chemical_formula_sum 'C25 H23 N3 O'
_chemical_formula_weight 381.46
_space_group_IT_number 14
_symmetry_cell_setting monoclinic
_symmetry_Int_Tables_number 14
_symmetry_space_group_name_Hall '-P 2ybc'
_symmetry_space_group_name_H-M 'P 1 21/c 1'
_atom_sites_solution_hydrogens geom
_atom_sites_solution_primary direct
_atom_sites_solution_secondary difmap
_audit_block_code GUL-GC-791-01
_audit_creation_date 2012-09-20
_audit_creation_method SHELXL-97
_cell_angle_alpha 90.00
_cell_angle_beta 99.869(2)
_cell_angle_gamma 90.00
_cell_formula_units_Z 4
_cell_length_a 13.8860(15)
_cell_length_b 9.6705(10)
_cell_length_c 15.6885(16)
_cell_measurement_reflns_used 9975
_cell_measurement_temperature 100
_cell_measurement_theta_max 35.4578
_cell_measurement_theta_min 2.4844
_cell_volume 2075.5(4)
_computing_cell_refinement 'SAINT software (Bruker AXS, 2004)'
_computing_data_collection 'APEX2 (Bruker AXS, 2008)'
_computing_data_reduction 'SAINT software (Bruker AXS, 2004)'
_computing_molecular_graphics 'DIAMOND (Crystal Impact GbR, 2005)'
_computing_structure_refinement 'SHELXL-97 (G. M. Sheldrick, 2008)'
_computing_structure_solution 'SHELXS-97 (G. M. Sheldrick, 2008)'
_diffrn_ambient_temperature 100
_diffrn_detector_area_resol_mean 66.67
_diffrn_measured_fraction_theta_full 0.999
_diffrn_measured_fraction_theta_max 0.999
_diffrn_measurement_device_type 'Bruker-AXS Kappa Mach3 APEX-II'
_diffrn_measurement_method 'CCD \f- and \w-scans'
_diffrn_radiation_monochromator 'Incoatec Helios mirrors'
_diffrn_radiation_source '0.2 x 2mm^2^ focus rotating anode'
_diffrn_radiation_type Mo-K\a
_diffrn_radiation_wavelength 0.71073
_diffrn_reflns_av_R_equivalents 0.0410
_diffrn_reflns_av_sigmaI/netI 0.0242
_diffrn_reflns_limit_h_max 22
_diffrn_reflns_limit_h_min -22
_diffrn_reflns_limit_k_max 15
_diffrn_reflns_limit_k_min -15
_diffrn_reflns_limit_l_max 24
_diffrn_reflns_limit_l_min -24
_diffrn_reflns_number 70526
_diffrn_reflns_theta_full 34.34
_diffrn_reflns_theta_max 34.34
_diffrn_reflns_theta_min 2.48
_exptl_absorpt_coefficient_mu 0.076
_exptl_absorpt_correction_T_max 0.99572
_exptl_absorpt_correction_T_min 0.98700
_exptl_absorpt_correction_type gaussian
_exptl_absorpt_process_details 'SADABS (Bruker AXS, 2008)'
_exptl_crystal_colour colourless
_exptl_crystal_density_diffrn 1.221
_exptl_crystal_description prism
_exptl_crystal_F_000 808
_exptl_crystal_size_max 0.22
_exptl_crystal_size_mid 0.15
_exptl_crystal_size_min 0.07
_refine_diff_density_max 0.512
_refine_diff_density_min -0.323
_refine_diff_density_rms 0.052
_refine_ls_extinction_method none
_refine_ls_goodness_of_fit_ref 1.028
_refine_ls_hydrogen_treatment constr
_refine_ls_matrix_type full
_refine_ls_number_parameters 291
_refine_ls_number_reflns 8678
_refine_ls_number_restraints 0
_refine_ls_restrained_S_all 1.028
_refine_ls_R_factor_all 0.0659
_refine_ls_R_factor_gt 0.0462
_refine_ls_shift/su_max 0.001
_refine_ls_shift/su_mean 0.000
_refine_ls_structure_factor_coef Fsqd
_refine_ls_weighting_details 'calc w=1/[\s^2^(Fo^2^)+(0.0699P)^2^+0.5801P] where P=(Fo^2^+2Fc^2^)/3'
_refine_ls_weighting_scheme calc
_refine_ls_wR_factor_gt 0.1233
_refine_ls_wR_factor_ref 0.1384
_reflns_number_gt 6665
_reflns_number_total 8678
_reflns_threshold_expression >2sigma(I)
_cod_data_source_file c3ob40919h.txt
_cod_data_source_block 7993sadabs
_cod_depositor_comments
;
The following automatic conversions were performed:

'_symmetry_cell_setting' value 'MONOCLINIC' changed to 'monoclinic'
according to /home/saulius/struct/CIF-dictionaries/cif_core.dic
dictionary named 'cif_core.dic' version 2.4.2 from 2011-04-26.

Automatic conversion script
Id: cif_fix_values 1891 2012-01-12 08:04:46Z andrius 
;
_cod_original_sg_symbol_Hall '-p 2ybc'
_cod_original_sg_symbol_H-M 'p 21/c'
_cod_database_code 7152974

loop_
_symmetry_equiv_pos_as_xyz
'x, y, z'
'-x, y+1/2, -z+1/2'
'-x, -y, -z'
'x, -y-1/2, z-1/2'

loop_
_atom_site_label
_atom_site_type_symbol
_atom_site_fract_x
_atom_site_fract_y
_atom_site_fract_z
_atom_site_U_iso_or_equiv
_atom_site_adp_type
_atom_site_occupancy
_atom_site_symmetry_multiplicity
_atom_site_calc_flag
_atom_site_refinement_flags
_atom_site_disorder_assembly
_atom_site_disorder_group
C1 C 0.81577(6) 0.61834(9) 0.44945(5) 0.01508(14) Uani 1 1 d . . .
C2 C 0.90727(6) 0.65774(9) 0.48898(5) 0.01668(15) Uani 1 1 d . . .
C3 C 0.91169(6) 0.63378(9) 0.58002(5) 0.01725(15) Uani 1 1 d . . .
C4 C 0.98593(7) 0.65059(12) 0.65224(6) 0.02413(19) Uani 1 1 d . . .
H4 H 1.0474 0.6887 0.6460 0.029 Uiso 1 1 calc R . .
C5 C 0.96788(8) 0.61060(12) 0.73272(6) 0.0265(2) Uani 1 1 d . . .
H5 H 1.0181 0.6195 0.7818 0.032 Uiso 1 1 calc R . .
C6 C 0.87655(8) 0.55709(11) 0.74297(6) 0.02352(18) Uani 1 1 d . . .
H6 H 0.8663 0.5299 0.7989 0.028 Uiso 1 1 calc R . .
C7 C 0.80096(7) 0.54307(10) 0.67328(5) 0.02001(16) Uani 1 1 d . . .
H7 H 0.7386 0.5097 0.6806 0.024 Uiso 1 1 calc R . .
C8 C 0.82037(6) 0.58012(9) 0.59158(5) 0.01599(14) Uani 1 1 d . . .
C9 C 0.98931(7) 0.71131(12) 0.44786(6) 0.02509(19) Uani 1 1 d . . .
H9A H 0.9742 0.6964 0.3852 0.038 Uiso 1 1 calc R . .
H9B H 1.0497 0.6622 0.4716 0.038 Uiso 1 1 calc R . .
H9C H 0.9979 0.8104 0.4598 0.038 Uiso 1 1 calc R . .
C10 C 0.77108(6) 0.62315(9) 0.35514(5) 0.01531(14) Uani 1 1 d . . .
H10 H 0.8156 0.6788 0.3248 0.018 Uiso 1 1 calc R . .
C11 C 0.67241(6) 0.69696(9) 0.34241(5) 0.01691(15) Uani 1 1 d . . .
C12 C 0.67115(7) 0.83898(10) 0.35706(6) 0.02257(17) Uani 1 1 d . . .
H12 H 0.7312 0.8878 0.3711 0.027 Uiso 1 1 calc R . .
C13 C 0.58347(9) 0.91032(13) 0.35150(8) 0.0327(2) Uani 1 1 d . . .
H13 H 0.5838 1.0072 0.3616 0.039 Uiso 1 1 calc R . .
C14 C 0.49526(8) 0.83978(15) 0.33116(8) 0.0367(3) Uani 1 1 d . . .
H14 H 0.4351 0.8877 0.3287 0.044 Uiso 1 1 calc R . .
C15 C 0.49564(8) 0.69961(15) 0.31454(8) 0.0346(3) Uani 1 1 d . . .
H15 H 0.4354 0.6517 0.2993 0.041 Uiso 1 1 calc R . .
C16 C 0.58395(7) 0.62741(12) 0.31994(6) 0.02526(19) Uani 1 1 d . . .
H16 H 0.5835 0.5310 0.3083 0.030 Uiso 1 1 calc R . .
C17 C 0.76804(6) 0.46135(9) 0.23207(5) 0.01535(14) Uani 1 1 d . . .
C18 C 0.76531(8) 0.56943(9) 0.17155(5) 0.02085(17) Uani 1 1 d . . .
H18 H 0.7604 0.6626 0.1896 0.025 Uiso 1 1 calc R . .
C19 C 0.76971(8) 0.54047(10) 0.08566(6) 0.02220(18) Uani 1 1 d . . .
H19 H 0.7688 0.6139 0.0453 0.027 Uiso 1 1 calc R . .
C20 C 0.77546(7) 0.40385(9) 0.05837(5) 0.01858(16) Uani 1 1 d . . .
C21 C 0.77746(7) 0.29605(9) 0.11832(5) 0.01775(15) Uani 1 1 d . . .
H21 H 0.7812 0.2030 0.0998 0.021 Uiso 1 1 calc R . .
C22 C 0.77401(6) 0.32382(9) 0.20366(5) 0.01639(15) Uani 1 1 d . . .
H22 H 0.7757 0.2499 0.2437 0.020 Uiso 1 1 calc R . .
C23 C 0.77933(8) 0.36862(10) -0.02950(6) 0.02203(18) Uani 1 1 d . . .
N1 N 0.76236(6) 0.57135(8) 0.51104(4) 0.01694(14) Uani 1 1 d . . .
H1 H 0.7017 0.5411 0.5004 0.020 Uiso 1 1 calc R . .
N2 N 0.76511(6) 0.48500(8) 0.31783(5) 0.01910(15) Uani 1 1 d . . .
H2 H 0.7594 0.4139 0.3516 0.023 Uiso 1 1 calc R . .
N3 N 0.78211(8) 0.33428(10) -0.09959(5) 0.0298(2) Uani 1 1 d . . .
C24 C 0.45098(17) 0.2734(3) 0.42480(18) 0.0349(5) Uani 0.50 1 d P A -2
H24A H 0.4078 0.3117 0.3744 0.052 Uiso 0.50 1 calc PR A -2
H24B H 0.4115 0.2340 0.4650 0.052 Uiso 0.50 1 calc PR A -2
H24C H 0.4919 0.2009 0.4059 0.052 Uiso 0.50 1 calc PR A -2
C25 C 0.5144(2) 0.3852(5) 0.4691(3) 0.0249(6) Uani 0.50 1 d P A -2
C26 C 0.5172(2) 0.6066(5) 0.5362(3) 0.0262(6) Uani 0.50 1 d P A -2
H26A H 0.5619 0.6461 0.4996 0.031 Uiso 0.50 1 calc PR A -2
H26B H 0.5571 0.5719 0.5903 0.031 Uiso 0.50 1 calc PR A -2
C27 C 0.44807(18) 0.7149(3) 0.55631(17) 0.0351(5) Uani 0.50 1 d P A -2
H27A H 0.4850 0.7916 0.5870 0.053 Uiso 0.50 1 calc PR A -2
H27B H 0.4045 0.6752 0.5928 0.053 Uiso 0.50 1 calc PR A -2
H27C H 0.4092 0.7492 0.5024 0.053 Uiso 0.50 1 calc PR A -2
O1 O 0.60227(11) 0.38468(16) 0.48409(11) 0.0281(3) Uani 0.50 1 d P A -2
O2 O 0.46104(10) 0.49399(16) 0.49065(9) 0.0229(3) Uani 0.50 1 d P A -2

loop_
_atom_site_aniso_label
_atom_site_aniso_U_11
_atom_site_aniso_U_22
_atom_site_aniso_U_33
_atom_site_aniso_U_23
_atom_site_aniso_U_13
_atom_site_aniso_U_12
C1 0.0187(3) 0.0161(3) 0.0108(3) -0.0011(2) 0.0037(2) 0.0001(3)
C2 0.0180(3) 0.0205(4) 0.0118(3) -0.0005(3) 0.0034(3) 0.0010(3)
C3 0.0197(4) 0.0201(4) 0.0119(3) -0.0011(3) 0.0027(3) 0.0027(3)
C4 0.0213(4) 0.0361(5) 0.0142(3) -0.0026(3) 0.0008(3) 0.0038(4)
C5 0.0273(4) 0.0386(6) 0.0126(3) -0.0013(3) 0.0005(3) 0.0074(4)
C6 0.0345(5) 0.0246(4) 0.0121(3) 0.0006(3) 0.0058(3) 0.0057(4)
C7 0.0300(4) 0.0177(4) 0.0135(3) -0.0004(3) 0.0072(3) 0.0002(3)
C8 0.0221(4) 0.0143(3) 0.0118(3) -0.0014(2) 0.0035(3) 0.0011(3)
C9 0.0211(4) 0.0377(5) 0.0171(4) 0.0005(4) 0.0050(3) -0.0052(4)
C10 0.0195(4) 0.0154(3) 0.0110(3) -0.0020(2) 0.0027(3) -0.0008(3)
C11 0.0184(4) 0.0205(4) 0.0114(3) -0.0007(3) 0.0015(3) -0.0004(3)
C12 0.0221(4) 0.0214(4) 0.0238(4) -0.0021(3) 0.0028(3) 0.0033(3)
C13 0.0303(5) 0.0310(5) 0.0366(6) 0.0016(4) 0.0055(4) 0.0119(4)
C14 0.0221(5) 0.0516(7) 0.0360(6) 0.0127(5) 0.0034(4) 0.0126(5)
C15 0.0192(4) 0.0507(7) 0.0317(5) 0.0095(5) -0.0016(4) -0.0042(4)
C16 0.0218(4) 0.0305(5) 0.0217(4) 0.0019(4) -0.0011(3) -0.0061(4)
C17 0.0208(4) 0.0147(3) 0.0108(3) -0.0008(2) 0.0033(3) 0.0000(3)
C18 0.0366(5) 0.0137(3) 0.0125(3) -0.0006(3) 0.0047(3) 0.0001(3)
C19 0.0390(5) 0.0159(4) 0.0122(3) 0.0007(3) 0.0056(3) 0.0001(3)
C20 0.0295(4) 0.0158(3) 0.0111(3) -0.0007(3) 0.0053(3) 0.0011(3)
C21 0.0263(4) 0.0141(3) 0.0132(3) -0.0011(3) 0.0042(3) 0.0012(3)
C22 0.0227(4) 0.0145(3) 0.0122(3) 0.0000(2) 0.0037(3) 0.0006(3)
C23 0.0352(5) 0.0167(4) 0.0148(3) 0.0004(3) 0.0059(3) 0.0024(3)
N1 0.0193(3) 0.0203(3) 0.0117(3) -0.0016(2) 0.0040(2) -0.0032(3)
N2 0.0329(4) 0.0143(3) 0.0105(3) -0.0007(2) 0.0048(3) -0.0003(3)
N3 0.0498(6) 0.0248(4) 0.0162(3) -0.0020(3) 0.0096(3) 0.0033(4)
C24 0.0263(10) 0.0300(11) 0.0483(13) -0.0156(10) 0.0060(9) -0.0046(8)
C25 0.0223(14) 0.0270(13) 0.0259(11) 0.0002(9) 0.0056(13) -0.0019(14)
C26 0.0270(16) 0.0230(11) 0.0282(12) -0.0045(8) 0.0037(14) 0.0026(15)
C27 0.0322(11) 0.0320(11) 0.0424(12) -0.0081(9) 0.0102(9) 0.0069(9)
O1 0.0201(6) 0.0253(7) 0.0395(8) -0.0017(6) 0.0069(6) 0.0001(5)
O2 0.0185(6) 0.0247(7) 0.0260(6) -0.0042(5) 0.0053(5) 0.0006(5)

loop_
_atom_type_symbol
_atom_type_description
_atom_type_scat_dispersion_real
_atom_type_scat_dispersion_imag
_atom_type_scat_source
C C 0.0033 0.0016 'International Tables Vol C Tables 4.2.6.8 and 6.1.1.4'
H H 0.0000 0.0000 'International Tables Vol C Tables 4.2.6.8 and 6.1.1.4'
N N 0.0061 0.0033 'International Tables Vol C Tables 4.2.6.8 and 6.1.1.4'
O O 0.0106 0.0060 'International Tables Vol C Tables 4.2.6.8 and 6.1.1.4'

loop_
_exptl_crystal_face_index_h
_exptl_crystal_face_index_k
_exptl_crystal_face_index_l
_exptl_crystal_face_perp_dist
-1.00 0.00 0.00 0.0530
1.00 0.00 0.00 0.0230
0.00 -1.00 1.00 0.0990
0.00 1.00 -2.00 0.1170
1.00 -2.00 -2.00 0.0800
-1.00 2.00 2.00 0.0700

loop_
_geom_angle_atom_site_label_1
_geom_angle_atom_site_label_2
_geom_angle_atom_site_label_3
_geom_angle
_geom_angle_publ_flag
C2 C1 N1 109.88(7) y
C2 C1 C10 129.17(8) y
N1 C1 C10 120.94(8) y
C1 C2 C3 106.46(7) y
C1 C2 C9 128.16(8) y
C3 C2 C9 125.35(8) y
C4 C3 C8 119.39(8) y
C4 C3 C2 133.09(9) y
C8 C3 C2 107.51(7) y
C5 C4 C3 118.75(9) y
C5 C4 H4 120.6 n
C3 C4 H4 120.6 n
C4 C5 C6 121.06(9) y
C4 C5 H5 119.5 n
C6 C5 H5 119.5 n
C7 C6 C5 121.48(8) y
C7 C6 H6 119.3 n
C5 C6 H6 119.3 n
C6 C7 C8 117.27(9) y
C6 C7 H7 121.4 n
C8 C7 H7 121.4 n
N1 C8 C7 130.43(9) y
N1 C8 C3 107.55(7) y
C7 C8 C3 122.01(8) y
C2 C9 H9A 109.5 n
C2 C9 H9B 109.5 n
H9A C9 H9B 109.5 n
C2 C9 H9C 109.5 n
H9A C9 H9C 109.5 n
H9B C9 H9C 109.5 n
N2 C10 C1 110.66(7) y
N2 C10 C11 112.86(7) y
C1 C10 C11 110.65(7) y
N2 C10 H10 107.5 n
C1 C10 H10 107.5 n
C11 C10 H10 107.5 n
C16 C11 C12 118.87(9) y
C16 C11 C10 122.70(9) y
C12 C11 C10 118.39(8) y
C13 C12 C11 120.99(10) y
C13 C12 H12 119.5 n
C11 C12 H12 119.5 n
C12 C13 C14 119.93(11) y
C12 C13 H13 120.0 n
C14 C13 H13 120.0 n
C15 C14 C13 119.56(10) y
C15 C14 H14 120.2 n
C13 C14 H14 120.2 n
C14 C15 C16 120.63(11) y
C14 C15 H15 119.7 n
C16 C15 H15 119.7 n
C11 C16 C15 119.99(11) y
C11 C16 H16 120.0 n
C15 C16 H16 120.0 n
N2 C17 C18 122.38(8) y
N2 C17 C22 118.72(7) y
C18 C17 C22 118.90(7) y
C19 C18 C17 120.29(8) y
C19 C18 H18 119.9 n
C17 C18 H18 119.9 n
C18 C19 C20 120.22(8) y
C18 C19 H19 119.9 n
C20 C19 H19 119.9 n
C19 C20 C21 119.61(8) y
C19 C20 C23 122.34(8) y
C21 C20 C23 118.05(8) y
C22 C21 C20 120.57(8) y
C22 C21 H21 119.7 n
C20 C21 H21 119.7 n
C21 C22 C17 120.41(8) y
C21 C22 H22 119.8 n
C17 C22 H22 119.8 n
N3 C23 C20 177.08(10) y
C8 N1 C1 108.60(7) y
C8 N1 H1 125.7 n
C1 N1 H1 125.7 n
C17 N2 C10 122.56(7) y
C17 N2 H2 118.7 n
C10 N2 H2 118.7 n
C25 C24 H24A 109.5 n
C25 C24 H24B 109.5 n
H24A C24 H24B 109.5 n
C25 C24 H24C 109.5 n
H24A C24 H24C 109.5 n
H24B C24 H24C 109.5 n
O1 C25 O2 122.1(4) y
O1 C25 C24 126.0(3) y
O2 C25 C24 111.9(2) y
O2 C26 C27 108.6(2) y
O2 C26 H26A 110.0 n
C27 C26 H26A 110.0 n
O2 C26 H26B 110.0 n
C27 C26 H26B 110.0 n
H26A C26 H26B 108.3 n
C26 C27 H27A 109.5 n
C26 C27 H27B 109.5 n
H27A C27 H27B 109.5 n
C26 C27 H27C 109.5 n
H27A C27 H27C 109.5 n
H27B C27 H27C 109.5 n
C25 O2 C26 115.56(17) y

loop_
_geom_bond_atom_site_label_1
_geom_bond_atom_site_label_2
_geom_bond_distance
_geom_bond_publ_flag
C1 C2 1.3690(12) y
C1 N1 1.3915(11) y
C1 C10 1.5039(11) y
C2 C3 1.4379(11) y
C2 C9 1.4947(13) y
C3 C4 1.4045(12) y
C3 C8 1.4103(13) y
C4 C5 1.3838(14) y
C4 H4 0.9500 n
C5 C6 1.4043(16) y
C5 H5 0.9500 n
C6 C7 1.3864(14) y
C6 H6 0.9500 n
C7 C8 1.4008(12) y
C7 H7 0.9500 n
C8 N1 1.3798(11) y
C9 H9A 0.9800 n
C9 H9B 0.9800 n
C9 H9C 0.9800 n
C10 N2 1.4552(11) y
C10 C11 1.5274(12) y
C10 H10 1.0000 n
C11 C16 1.3917(13) y
C11 C12 1.3931(13) y
C12 C13 1.3891(14) y
C12 H12 0.9500 n
C13 C14 1.3905(18) y
C13 H13 0.9500 n
C14 C15 1.381(2) y
C14 H14 0.9500 n
C15 C16 1.4011(16) y
C15 H15 0.9500 n
C16 H16 0.9500 n
C17 N2 1.3722(10) y
C17 C18 1.4081(12) y
C17 C22 1.4097(12) y
C18 C19 1.3879(12) y
C18 H18 0.9500 n
C19 C20 1.3953(13) y
C19 H19 0.9500 n
C20 C21 1.4012(12) y
C20 C23 1.4299(12) y
C21 C22 1.3743(11) y
C21 H21 0.9500 n
C22 H22 0.9500 n
C23 N3 1.1556(12) y
N1 H1 0.8800 n
N2 H2 0.8800 n
C24 C25 1.489(5) y
C24 H24A 0.9800 n
C24 H24B 0.9800 n
C24 H24C 0.9800 n
C25 O1 1.203(3) y
C25 O2 1.362(4) y
C26 O2 1.454(4) y
C26 C27 1.491(4) y
C26 H26A 0.9900 n
C26 H26B 0.9900 n
C27 H27A 0.9800 n
C27 H27B 0.9800 n
C27 H27C 0.9800 n

loop_
_cod_changelog_entry_id
_cod_changelog_entry_author
_cod_changelog_entry_date
_cod_changelog_entry_text
1 'Vaitkus, Antanas' 2022-06-28T20:13:00+03:00
;
 Removed the '_chemical_name_systematic' data item that had an incorrect value.
;
